data_7112721
loop_
_publ_author_name
'Yadav, Paras N.'
'Beveridge, Ramsay E.'
'Blay, Jonathan'
'Boyd, Alaina R.'
'Chojnacka, Maja W.'
'Decken, Andreas'
'Deshpande, Ankur A.'
'Gardiner, Michael G.'
'Hambley, Trevor W.'
'Hughes, Michael J.'
'Jolly, Leslie'
'Lavangie, Jacquelyn A.'
'MacInnis, Timothy D.'
'McFarland, Sherri A.'
'New, Elizabeth J.'
'Gossage, Robert A.'

_publ_section_title
;
 Platinum-oxazoline complexes as anti-cancer agents: syntheses,
 characterisation and initial biological studies
;
_journal_issue 4
_journal_name_full MedChemComm
_journal_page_first 274
_journal_paper_doi 10.1039/c0md00211a
_journal_volume 2
_journal_year 2011
_chemical_formula_moiety 'C5 H12 Cl2 N2 O Pt'
_chemical_formula_sum 'C5 H12 Cl2 N2 O Pt'
_chemical_formula_weight 382.16
_space_group_IT_number 15
_symmetry_cell_setting monoclinic
_symmetry_Int_Tables_number 15
_symmetry_space_group_name_Hall '-C 2yc'
_symmetry_space_group_name_H-M 'C 1 2/c 1'
_atom_sites_solution_hydrogens geom
_atom_sites_solution_primary direct
_atom_sites_solution_secondary difmap
_audit_creation_method SHELXL-97
_cell_angle_alpha 90.00
_cell_angle_beta 127.540(2)
_cell_angle_gamma 90.00
_cell_formula_units_Z 8
_cell_length_a 18.9236(16)
_cell_length_b 10.8634(7)
_cell_length_c 11.9925(10)
_cell_measurement_reflns_used 3119
_cell_measurement_temperature 173(1)
_cell_measurement_theta_max 28.41
_cell_measurement_theta_min 2.31
_cell_volume 1954.8(3)
_computing_cell_refinement 'Bruker SMART'
_computing_data_collection 'Bruker SMART'
_computing_data_reduction 'Bruker SAINT'
_computing_molecular_graphics 'Bruker SHELXTL (Sheldrick, 2008)'
_computing_publication_material 'Bruker SHELXTL (Sheldrick, 2008)'
_computing_structure_refinement 'SHELXL-97 (Sheldrick, 2008)'
_computing_structure_solution 'SHELXS-97 (Sheldrick, 2008)'
_diffrn_ambient_temperature 173(1)
_diffrn_measured_fraction_theta_full 0.976
_diffrn_measured_fraction_theta_max 0.976
_diffrn_measurement_device_type 'Bruker AXS SMART1000/P4'
_diffrn_measurement_method 'phi and omega scans'
_diffrn_radiation_monochromator graphite
_diffrn_radiation_probe x-ray
_diffrn_radiation_type MoK\a
_diffrn_radiation_wavelength 0.71073
_diffrn_reflns_av_R_equivalents 0.0591
_diffrn_reflns_av_sigmaI/netI 0.0546
_diffrn_reflns_limit_h_max 22
_diffrn_reflns_limit_h_min -23
_diffrn_reflns_limit_k_max 14
_diffrn_reflns_limit_k_min -13
_diffrn_reflns_limit_l_max 14
_diffrn_reflns_limit_l_min -15
_diffrn_reflns_number 6568
_diffrn_reflns_theta_full 27.50
_diffrn_reflns_theta_max 27.50
_diffrn_reflns_theta_min 2.31
_diffrn_source 'fine-focus sealed tube'
_diffrn_source_type K760
_diffrn_standards_decay_% 0
_diffrn_standards_interval_count 0
_diffrn_standards_interval_time 0
_diffrn_standards_number 0
_exptl_absorpt_coefficient_mu 14.852
_exptl_absorpt_correction_T_max 0.6936
_exptl_absorpt_correction_T_min 0.0602
_exptl_absorpt_correction_type multi-scan
_exptl_absorpt_process_details 'SADABS (Sheldrick, 2004)'
_exptl_crystal_colour Colourless
_exptl_crystal_density_diffrn 2.597
_exptl_crystal_density_method 'not measured'
_exptl_crystal_description plate
_exptl_crystal_F_000 1408
_exptl_crystal_size_max 0.425
_exptl_crystal_size_mid 0.10
_exptl_crystal_size_min 0.025
_refine_diff_density_max 2.709
_refine_diff_density_min -2.530
_refine_diff_density_rms 0.319
_refine_ls_extinction_method none
_refine_ls_goodness_of_fit_ref 1.024
_refine_ls_hydrogen_treatment constr
_refine_ls_matrix_type full
_refine_ls_number_parameters 102
_refine_ls_number_reflns 2194
_refine_ls_number_restraints 0
_refine_ls_restrained_S_all 1.024
_refine_ls_R_factor_all 0.0484
_refine_ls_R_factor_gt 0.0376
_refine_ls_shift/su_max 0.000
_refine_ls_shift/su_mean 0.000
_refine_ls_structure_factor_coef Fsqd
_refine_ls_weighting_details 'calc w=1/[\s^2^(Fo^2^)+(0.0669P)^2^] where P=(Fo^2^+2Fc^2^)/3'
_refine_ls_weighting_scheme calc
_refine_ls_wR_factor_gt 0.1017
_refine_ls_wR_factor_ref 0.1109
_reflns_number_gt 1724
_reflns_number_total 2194
_reflns_threshold_expression 'I > 2\s(I)'
_cod_data_source_file c0md00211a.txt
_cod_data_source_block rg040389
_cod_original_sg_symbol_H-M 'C 2/c'
_cod_database_code 7112721

loop_
_symmetry_equiv_pos_as_xyz
'x, y, z'
'-x, y, -z+1/2'
'x+1/2, y+1/2, z'
'-x+1/2, y+1/2, -z+1/2'
'-x, -y, -z'
'x, -y, z-1/2'
'-x+1/2, -y+1/2, -z'
'x+1/2, -y+1/2, z-1/2'

loop_
_atom_site_label
_atom_site_type_symbol
_atom_site_fract_x
_atom_site_fract_y
_atom_site_fract_z
_atom_site_U_iso_or_equiv
_atom_site_adp_type
_atom_site_occupancy
_atom_site_symmetry_multiplicity
_atom_site_calc_flag
_atom_site_refinement_flags
Pt Pt 0.195372(15) -0.003110(16) 0.18025(2) 0.02319(14) Uani 1 1 d .
Cl1 Cl 0.08072(9) 0.04126(17) -0.05137(14) 0.0333(3) Uani 1 1 d .
Cl2 Cl 0.26903(10) -0.11616(16) 0.11773(15) 0.0437(4) Uani 1 1 d .
N1 N 0.2932(3) -0.0413(5) 0.3815(5) 0.0291(10) Uani 1 1 d .
N2 N 0.1317(3) 0.0914(5) 0.2428(5) 0.0312(11) Uani 1 1 d .
H2A H 0.1536 0.0676 0.3312 0.047 Uiso 1 1 calc R
H2B H 0.0722 0.0751 0.1827 0.047 Uiso 1 1 calc R
H2C H 0.1408 0.1736 0.2422 0.047 Uiso 1 1 calc R
C2 C 0.3659(6) 0.0178(7) 0.4683(8) 0.046(2) Uani 1 1 d .
O3 O 0.4225(3) -0.0351(6) 0.5958(5) 0.0561(15) Uani 1 1 d .
C4 C 0.3782(4) -0.1413(6) 0.5973(6) 0.0521(18) Uani 1 1 d .
H4A H 0.3663 -0.1309 0.6666 0.063 Uiso 1 1 calc R
H4B H 0.4149 -0.2161 0.6218 0.063 Uiso 1 1 calc R
C5 C 0.2911(4) -0.1513(5) 0.4488(6) 0.0369(14) Uani 1 1 d .
H5A H 0.2896 -0.2269 0.4012 0.044 Uiso 1 1 calc R
H5B H 0.2390 -0.1508 0.4493 0.044 Uiso 1 1 calc R
C6 C 0.3953(5) 0.1314(9) 0.4438(8) 0.100(4) Uani 1 1 d .
H6A H 0.3998 0.1132 0.3675 0.120 Uiso 1 1 calc R
H6B H 0.3454 0.1903 0.4043 0.120 Uiso 1 1 calc R
C7 C 0.4679(6) 0.1924(9) 0.5397(12) 0.149(7) Uani 1 1 d .
H7A H 0.4540 0.2540 0.5834 0.223 Uiso 1 1 calc R
H7B H 0.4913 0.2336 0.4955 0.223 Uiso 1 1 calc R
H7C H 0.5128 0.1351 0.6117 0.223 Uiso 1 1 calc R

loop_
_atom_site_aniso_label
_atom_site_aniso_U_11
_atom_site_aniso_U_22
_atom_site_aniso_U_33
_atom_site_aniso_U_23
_atom_site_aniso_U_13
_atom_site_aniso_U_12
Pt 0.0232(2) 0.0275(2) 0.0203(2) -0.00040(7) 0.01399(16) -0.00258(7)
Cl1 0.0295(7) 0.0445(9) 0.0222(6) -0.0011(7) 0.0139(6) -0.0009(7)
Cl2 0.0520(9) 0.0526(10) 0.0351(7) 0.0089(7) 0.0310(7) 0.0212(7)
N1 0.033(3) 0.031(3) 0.024(2) 0.003(2) 0.018(2) -0.003(2)
N2 0.036(2) 0.035(3) 0.030(2) -0.003(2) 0.024(2) 0.001(2)
C2 0.033(4) 0.064(5) 0.022(3) 0.004(3) 0.006(3) -0.009(3)
O3 0.038(3) 0.071(3) 0.026(2) 0.018(3) 0.002(2) -0.006(3)
C4 0.054(4) 0.050(4) 0.032(3) 0.009(3) 0.015(3) -0.001(3)
C5 0.046(4) 0.031(3) 0.032(3) 0.011(2) 0.023(3) 0.002(3)
C6 0.058(5) 0.104(7) 0.048(4) 0.036(5) -0.014(4) -0.050(5)
C7 0.049(5) 0.064(7) 0.165(10) 0.047(7) -0.021(6) -0.024(5)

loop_
_atom_type_symbol
_atom_type_description
_atom_type_scat_dispersion_real
_atom_type_scat_dispersion_imag
_atom_type_scat_source
C C 0.0033 0.0016 'International Tables Vol C Tables 4.2.6.8 and 6.1.1.4'
H H 0.0000 0.0000 'International Tables Vol C Tables 4.2.6.8 and 6.1.1.4'
N N 0.0061 0.0033 'International Tables Vol C Tables 4.2.6.8 and 6.1.1.4'
O O 0.0106 0.0060 'International Tables Vol C Tables 4.2.6.8 and 6.1.1.4'
Cl Cl 0.1484 0.1585 'International Tables Vol C Tables 4.2.6.8 and 6.1.1.4'
Pt Pt -1.7033 8.3905 'International Tables Vol C Tables 4.2.6.8 and 6.1.1.4'

loop_
_geom_angle_atom_site_label_1
_geom_angle_atom_site_label_2
_geom_angle_atom_site_label_3
_geom_angle
N1 Pt N2 88.9(2)
N1 Pt Cl2 89.06(16)
N2 Pt Cl2 177.36(14)
N1 Pt Cl1 179.02(14)
N2 Pt Cl1 90.26(13)
Cl2 Pt Cl1 91.79(5)
C2 N1 C5 109.9(5)
C2 N1 Pt 128.5(5)
C5 N1 Pt 121.5(4)
Pt N2 H2A 109.5
Pt N2 H2B 109.5
H2A N2 H2B 109.5
Pt N2 H2C 109.5
H2A N2 H2C 109.5
H2B N2 H2C 109.5
N1 C2 O3 115.1(7)
N1 C2 C6 127.9(7)
O3 C2 C6 117.0(7)
C2 O3 C4 106.9(5)
O3 C4 C5 105.4(5)
O3 C4 H4A 110.7
C5 C4 H4A 110.7
O3 C4 H4B 110.7
C5 C4 H4B 110.7
H4A C4 H4B 108.8
N1 C5 C4 102.4(5)
N1 C5 H5A 111.3
C4 C5 H5A 111.3
N1 C5 H5B 111.3
C4 C5 H5B 111.3
H5A C5 H5B 109.2
C7 C6 C2 125.2(8)
C7 C6 H6A 106.0
C2 C6 H6A 106.0
C7 C6 H6B 106.0
C2 C6 H6B 106.0
H6A C6 H6B 106.3
C6 C7 H7A 109.5
C6 C7 H7B 109.5
H7A C7 H7B 109.5
C6 C7 H7C 109.5
H7A C7 H7C 109.5
H7B C7 H7C 109.5

loop_
_geom_bond_atom_site_label_1
_geom_bond_atom_site_label_2
_geom_bond_distance
Pt N1 1.995(5)
Pt N2 2.042(4)
Pt Cl2 2.2993(15)
Pt Cl1 2.3046(14)
N1 C2 1.283(9)
N1 C5 1.454(7)
N2 H2A 0.9100
N2 H2B 0.9100
N2 H2C 0.9100
C2 O3 1.349(9)
C2 C6 1.454(10)
O3 C4 1.434(8)
C4 C5 1.524(8)
C4 H4A 0.9900
C4 H4B 0.9900
C5 H5A 0.9900
C5 H5B 0.9900
C6 C7 1.313(10)
C6 H6A 0.9900
C6 H6B 0.9900
C7 H7A 0.9800
C7 H7B 0.9800
C7 H7C 0.9800
